data_1571749
loop_
_publ_author_name
'Zhu, Mengjie'
'Wang, Puzhao'
'Wu, Zhengqiu'
'Zhong, Yangfa'
'Su, Laiman'
'Xin, Yuquan'
'Spokoyny, Alexander M.'
'Zou, Chao'
'Mu, Xin'

_publ_section_title
;
 A Pd-catalyzed route to carborane-fused boron heterocycles.
;
_journal_issue 27
_journal_name_full 'Chemical science'
_journal_page_first 10392
_journal_page_last 10401
_journal_paper_doi 10.1039/d4sc02214a
_journal_volume 15
_journal_year 2024
_chemical_formula_moiety 'C21 H26 B10 N2 O3'
_chemical_formula_sum 'C21 H26 B10 N2 O3'
_chemical_formula_weight 462.54
_chemical_name_systematic 123
_space_group_crystal_system monoclinic
_space_group_IT_number 14
_space_group_name_Hall '-P 2yn'
_space_group_name_H-M_alt 'P 1 21/n 1'
_atom_sites_solution_hydrogens geom
_atom_sites_solution_primary dual
_audit_creation_date 2023-09-25
_audit_creation_method
;
Olex2 1.5
(compiled 2023.08.24 svn.re1ec1418 for OlexSys, GUI svn.r6817)
;
_audit_update_record
;
2024-01-04 deposited with the CCDC.	2024-05-28 downloaded from the CCDC.
;
_cell_angle_alpha 90
_cell_angle_beta 92.063(2)
_cell_angle_gamma 90
_cell_formula_units_Z 4
_cell_length_a 10.4497(3)
_cell_length_b 13.3728(4)
_cell_length_c 17.3909(5)
_cell_measurement_reflns_used 7011
_cell_measurement_temperature 302.00
_cell_measurement_theta_max 68.04
_cell_measurement_theta_min 4.17
_cell_volume 2428.66(12)
_computing_cell_refinement 'SAINT V8.40B (?, 2016)'
_computing_data_reduction 'SAINT V8.40B (?, 2016)'
_computing_molecular_graphics 'Olex2 1.5 (Dolomanov et al., 2009)'
_computing_publication_material 'Olex2 1.5 (Dolomanov et al., 2009)'
_computing_structure_refinement 'SHELXL 2018/3 (Sheldrick, 2015)'
_computing_structure_solution 'SHELXT 2018/2 (Sheldrick, 2018)'
_diffrn_ambient_temperature 302.00
_diffrn_measured_fraction_theta_full 0.998
_diffrn_measured_fraction_theta_max 0.996
_diffrn_measurement_device_type 'Bruker APEX-II CCD'
_diffrn_measurement_method '\f and \w scans'
_diffrn_radiation_type CuK\a
_diffrn_radiation_wavelength 1.54178
_diffrn_reflns_av_R_equivalents 0.0386
_diffrn_reflns_av_unetI/netI 0.0314
_diffrn_reflns_Laue_measured_fraction_full 0.998
_diffrn_reflns_Laue_measured_fraction_max 0.996
_diffrn_reflns_limit_h_max 12
_diffrn_reflns_limit_h_min -12
_diffrn_reflns_limit_k_max 16
_diffrn_reflns_limit_k_min -13
_diffrn_reflns_limit_l_max 20
_diffrn_reflns_limit_l_min -20
_diffrn_reflns_number 18858
_diffrn_reflns_point_group_measured_fraction_full 0.998
_diffrn_reflns_point_group_measured_fraction_max 0.996
_diffrn_reflns_theta_full 67.679
_diffrn_reflns_theta_max 68.262
_diffrn_reflns_theta_min 4.171
_diffrn_source_current 1.1
_diffrn_source_power 0.05500000000000001
_diffrn_source_voltage 50.0
_diffrn_standards_number 0
_exptl_absorpt_coefficient_mu 0.589
_exptl_absorpt_correction_T_max 0.7531
_exptl_absorpt_correction_T_min 0.6719
_exptl_absorpt_correction_type multi-scan
_exptl_absorpt_process_details
;
SADABS-2016/2 (Bruker,2016/2) was used for absorption correction.
wR2(int) was 0.0827 before and 0.0538 after correction.
The Ratio of minimum to maximum transmission is 0.8922.
The \l/2 correction factor is Not present.
;
_exptl_crystal_colour 'clear light colourless'
_exptl_crystal_colour_lustre clear
_exptl_crystal_colour_modifier light
_exptl_crystal_colour_primary colourless
_exptl_crystal_density_diffrn 1.265
_exptl_crystal_description block
_exptl_crystal_F_000 960
_exptl_crystal_size_max 0.13
_exptl_crystal_size_mid 0.12
_exptl_crystal_size_min 0.11
_refine_diff_density_max 0.194
_refine_diff_density_min -0.145
_refine_diff_density_rms 0.033
_refine_ls_extinction_coef 0.0009(2)
_refine_ls_extinction_expression Fc^*^=kFc[1+0.001xFc^2^\l^3^/sin(2\q)]^-1/4^
_refine_ls_extinction_method 'SHELXL-2018/3 (Sheldrick 2018)'
_refine_ls_goodness_of_fit_ref 1.074
_refine_ls_hydrogen_treatment constr
_refine_ls_matrix_type full
_refine_ls_number_parameters 328
_refine_ls_number_reflns 4430
_refine_ls_number_restraints 0
_refine_ls_restrained_S_all 1.074
_refine_ls_R_factor_all 0.0528
_refine_ls_R_factor_gt 0.0422
_refine_ls_shift/su_max 0.000
_refine_ls_shift/su_mean 0.000
_refine_ls_structure_factor_coef Fsqd
_refine_ls_weighting_details 'w=1/[\s^2^(Fo^2^)+(0.0637P)^2^+0.3867P] where P=(Fo^2^+2Fc^2^)/3'
_refine_ls_weighting_scheme calc
_refine_ls_wR_factor_gt 0.1165
_refine_ls_wR_factor_ref 0.1245
_reflns_Friedel_coverage 0.000
_reflns_number_gt 3567
_reflns_number_total 4430
_reflns_threshold_expression 'I > 2\s(I)'
_cod_data_source_file d4sc02214a2.cif
_cod_data_source_block cu_20230925_zm_hdlg_wpz_2_53_0
_cod_depositor_comments 'Adding full bibliography for 1571739--1571749.cif.'
_cod_database_code 1571749
_shelx_shelxl_version_number 2018/3
_shelx_space_group_comment
;
The symmetry employed for this shelxl refinement is uniquely defined
by the following loop, which should always be used as a source of
symmetry information in preference to the above space-group names.
They are only intended as comments.
;
_shelx_estimated_absorpt_t_max 0.938
_shelx_estimated_absorpt_t_min 0.927
_olex2_refinement_description
;
1. Fixed Uiso
 At 1.2 times of:
  All B(H) groups, All C(H) groups
 At 1.5 times of:
  All C(H,H,H) groups
2.a Aromatic/amide H refined with riding coordinates:
 C3(H3), C4(H4A), C7(H7), C8(H8A), C9(H9), C12(H12), C13(H13), C16(H16),
 C17(H17), C18(H18)
2.b Idealised Me refined as rotating group:
 C11(H11A,H11B,H11C), C20(H20A,H20B,H20C)
2.c Boron cage BH refined with riding coordinates:
 B1(H1), C2(H2), B2(H2A), B4(H4), B5(H5), B6(H6), B7(H7A), B8(H8), B10(H10),
 C21(H21)
;
_olex2_submission_special_instructions 'No special instructions were received'

loop_
_space_group_symop_operation_xyz
'x, y, z'
'-x+1/2, y+1/2, -z+1/2'
'-x, -y, -z'
'x-1/2, -y-1/2, z-1/2'

loop_
_atom_site_label
_atom_site_type_symbol
_atom_site_fract_x
_atom_site_fract_y
_atom_site_fract_z
_atom_site_U_iso_or_equiv
_atom_site_adp_type
_atom_site_occupancy
_atom_site_site_symmetry_order
_atom_site_calc_flag
_atom_site_refinement_flags_posn
_atom_site_refinement_flags_adp
_atom_site_refinement_flags_occupancy
_atom_site_disorder_assembly
_atom_site_disorder_group
C1 C 1.00414(15) 0.31289(14) 0.42721(9) 0.0488(4) Uani 1 1 d . . . . .
O1 O 0.98368(12) 0.22497(10) 0.43484(8) 0.0687(4) Uani 1 1 d . . . . .
B1 B 0.3447(2) 0.38370(18) 0.09712(13) 0.0623(6) Uani 1 1 d . . . . .
H1 H 0.327632 0.343828 0.042392 0.075 Uiso 1 1 calc R U . . .
N1 N 0.60946(12) 0.37103(10) 0.28609(8) 0.0473(3) Uani 1 1 d . . . . .
C2 C 0.39738(16) 0.50259(14) 0.10661(9) 0.0539(4) Uani 1 1 d . . . . .
H2 H 0.417385 0.543930 0.053697 0.065 Uiso 1 1 calc R U . . .
B2 B 0.40424(18) 0.32225(17) 0.18077(12) 0.0562(5) Uani 1 1 d . . . . .
H2A H 0.424739 0.241569 0.180944 0.067 Uiso 1 1 calc R U . . .
O2 O 1.11156(12) 0.35647(10) 0.45449(8) 0.0726(4) Uani 1 1 d . . . . .
N2 N 0.40888(12) 0.56410(10) 0.33933(7) 0.0445(3) Uani 1 1 d . . . . .
C3 C 0.62346(16) 0.27276(13) 0.30972(11) 0.0544(4) Uani 1 1 d . . . . .
H3 H 0.563372 0.222865 0.299151 0.065 Uiso 1 1 calc R U . . .
O3 O 0.60021(15) 0.92181(10) 0.45018(7) 0.0742(4) Uani 1 1 d . . . . .
B3 B 0.49983(15) 0.40867(14) 0.23683(11) 0.0438(4) Uani 1 1 d . . . . .
B4 B 0.50068(18) 0.40937(16) 0.13373(11) 0.0544(5) Uani 1 1 d . . . . .
H4 H 0.585575 0.387039 0.102295 0.065 Uiso 1 1 calc R U . . .
C4 C 0.73502(15) 0.25785(13) 0.35005(10) 0.0508(4) Uani 1 1 d . . . . .
H4A H 0.764162 0.197764 0.371142 0.061 Uiso 1 1 calc R U . . .
C5 C 0.79913(13) 0.35154(12) 0.35401(8) 0.0419(3) Uani 1 1 d . . . . .
B5 B 0.49538(16) 0.52337(14) 0.18567(10) 0.0441(4) Uani 1 1 d . . . . .
H5 H 0.577832 0.574557 0.187816 0.053 Uiso 1 1 calc R U . . .
C6 C 0.71875(13) 0.42125(12) 0.31431(8) 0.0420(3) Uani 1 1 d . . . . .
B6 B 0.24201(19) 0.48125(18) 0.12559(12) 0.0592(5) Uani 1 1 d . . . . .
H6 H 0.158846 0.503946 0.089117 0.071 Uiso 1 1 calc R U . . .
C7 C 0.75244(15) 0.52110(13) 0.30884(10) 0.0528(4) Uani 1 1 d . . . . .
H7 H 0.698835 0.566532 0.283123 0.063 Uiso 1 1 calc R U . . .
B7 B 0.23704(17) 0.48141(16) 0.22609(11) 0.0522(5) Uani 1 1 d . . . . .
H7A H 0.149657 0.503186 0.255306 0.063 Uiso 1 1 calc R U . . .
B8 B 0.33834(17) 0.38346(15) 0.26149(11) 0.0489(4) Uani 1 1 d . . . . .
H8 H 0.316494 0.342092 0.314094 0.059 Uiso 1 1 calc R U . . .
C8 C 0.86724(16) 0.55136(14) 0.34243(11) 0.0593(5) Uani 1 1 d . . . . .
H8A H 0.890852 0.618248 0.339272 0.071 Uiso 1 1 calc R U . . .
C9 C 0.94886(15) 0.48458(14) 0.38098(10) 0.0546(4) Uani 1 1 d . . . . .
H9 H 1.025996 0.507462 0.402763 0.066 Uiso 1 1 calc R U . . .
B9 B 0.39422(15) 0.50966(14) 0.26552(10) 0.0411(4) Uani 1 1 d . . . . .
B10 B 0.33436(17) 0.56910(16) 0.17997(10) 0.0486(4) Uani 1 1 d . . . . .
H10 H 0.312639 0.649580 0.178455 0.058 Uiso 1 1 calc R U . . .
C10 C 0.91706(14) 0.38477(12) 0.38737(9) 0.0448(4) Uani 1 1 d . . . . .
C11 C 1.2045(2) 0.29294(18) 0.49341(13) 0.0787(6) Uani 1 1 d . . . . .
H11A H 1.237170 0.245562 0.457560 0.118 Uiso 1 1 calc R U . . .
H11B H 1.164721 0.257901 0.534371 0.118 Uiso 1 1 calc R U . . .
H11C H 1.273686 0.333033 0.514215 0.118 Uiso 1 1 calc R U . . .
C12 C 0.35678(18) 0.53242(14) 0.40748(10) 0.0583(5) Uani 1 1 d . . . . .
H12 H 0.313937 0.472088 0.413292 0.070 Uiso 1 1 calc R U . . .
C13 C 0.37606(19) 0.60006(14) 0.46415(10) 0.0606(5) Uani 1 1 d . . . . .
H13 H 0.349550 0.594466 0.514451 0.073 Uiso 1 1 calc R U . . .
C14 C 0.44453(14) 0.68167(12) 0.43282(8) 0.0442(4) Uani 1 1 d . . . . .
C15 C 0.46301(13) 0.65768(11) 0.35452(8) 0.0392(3) Uani 1 1 d . . . . .
C16 C 0.52550(14) 0.72384(12) 0.30715(9) 0.0445(4) Uani 1 1 d . . . . .
H16 H 0.535836 0.708862 0.255526 0.053 Uiso 1 1 calc R U . . .
C17 C 0.57211(15) 0.81241(13) 0.33814(9) 0.0489(4) Uani 1 1 d . . . . .
H17 H 0.615394 0.856906 0.307246 0.059 Uiso 1 1 calc R U . . .
C18 C 0.49098(16) 0.77175(13) 0.46224(9) 0.0499(4) Uani 1 1 d . . . . .
H18 H 0.478822 0.788509 0.513364 0.060 Uiso 1 1 calc R U . . .
C19 C 0.55483(15) 0.83578(12) 0.41547(9) 0.0489(4) Uani 1 1 d . . . . .
C20 C 0.6376(2) 1.00172(15) 0.40344(13) 0.0704(5) Uani 1 1 d . . . . .
H20A H 0.569245 1.017620 0.367107 0.106 Uiso 1 1 calc R U . . .
H20B H 0.712302 0.982988 0.376315 0.106 Uiso 1 1 calc R U . . .
H20C H 0.656656 1.059100 0.434978 0.106 Uiso 1 1 calc R U . . .
C21 C 0.25532(15) 0.37390(14) 0.17602(10) 0.0567(4) Uani 1 1 d . . . . .
H21 H 0.173583 0.322044 0.173084 0.068 Uiso 1 1 calc R U . . .

loop_
_atom_site_aniso_label
_atom_site_aniso_U_11
_atom_site_aniso_U_22
_atom_site_aniso_U_33
_atom_site_aniso_U_23
_atom_site_aniso_U_13
_atom_site_aniso_U_12
C1 0.0444(8) 0.0524(11) 0.0494(9) 0.0043(7) 0.0018(7) 0.0031(7)
O1 0.0643(8) 0.0532(8) 0.0875(9) 0.0085(7) -0.0122(7) 0.0062(6)
B1 0.0545(11) 0.0719(15) 0.0599(12) -0.0198(10) -0.0046(9) -0.0050(10)
N1 0.0403(7) 0.0362(7) 0.0651(8) -0.0038(6) -0.0034(6) -0.0004(5)
C2 0.0503(9) 0.0645(12) 0.0468(9) -0.0061(8) 0.0002(7) -0.0004(8)
B2 0.0478(10) 0.0491(12) 0.0713(13) -0.0162(10) -0.0046(9) -0.0012(9)
O2 0.0547(7) 0.0671(9) 0.0939(10) 0.0228(7) -0.0249(7) -0.0041(6)
N2 0.0499(7) 0.0405(8) 0.0435(7) -0.0002(5) 0.0084(5) -0.0028(6)
C3 0.0494(9) 0.0381(9) 0.0755(11) -0.0010(8) 0.0007(8) -0.0051(7)
O3 0.1050(11) 0.0518(8) 0.0649(8) -0.0123(6) -0.0074(7) -0.0179(7)
B3 0.0357(8) 0.0401(10) 0.0557(10) -0.0074(8) 0.0005(7) -0.0016(7)
B4 0.0463(10) 0.0590(13) 0.0580(11) -0.0174(9) 0.0043(8) -0.0002(9)
C4 0.0487(9) 0.0395(9) 0.0644(10) 0.0046(7) 0.0040(7) 0.0022(7)
C5 0.0402(7) 0.0411(9) 0.0448(8) -0.0013(6) 0.0066(6) 0.0027(6)
B5 0.0391(8) 0.0483(11) 0.0450(9) -0.0058(8) 0.0030(7) -0.0012(8)
C6 0.0367(7) 0.0389(9) 0.0504(8) -0.0034(6) 0.0024(6) 0.0010(6)
B6 0.0450(10) 0.0724(15) 0.0596(11) -0.0039(10) -0.0082(8) 0.0005(10)
C7 0.0480(9) 0.0391(9) 0.0706(11) 0.0004(8) -0.0089(8) 0.0017(7)
B7 0.0362(9) 0.0602(13) 0.0601(11) -0.0034(9) 0.0014(8) 0.0005(8)
B8 0.0404(9) 0.0474(11) 0.0587(11) -0.0035(8) -0.0001(8) -0.0073(8)
C8 0.0544(10) 0.0411(10) 0.0812(12) 0.0023(8) -0.0122(8) -0.0076(8)
C9 0.0437(8) 0.0533(11) 0.0663(11) 0.0035(8) -0.0080(7) -0.0051(7)
B9 0.0365(8) 0.0409(10) 0.0462(9) -0.0018(7) 0.0036(7) -0.0012(7)
B10 0.0442(9) 0.0519(12) 0.0496(10) -0.0012(8) 0.0013(7) 0.0053(8)
C10 0.0408(8) 0.0482(10) 0.0455(8) 0.0014(7) 0.0029(6) 0.0020(7)
C11 0.0631(11) 0.0812(15) 0.0898(15) 0.0220(12) -0.0264(11) 0.0078(11)
C12 0.0739(11) 0.0500(10) 0.0521(9) 0.0041(8) 0.0171(8) -0.0109(9)
C13 0.0807(12) 0.0586(12) 0.0436(9) 0.0022(8) 0.0158(8) -0.0047(9)
C14 0.0468(8) 0.0462(9) 0.0397(7) 0.0001(6) 0.0023(6) 0.0071(7)
C15 0.0377(7) 0.0384(8) 0.0415(7) -0.0010(6) 0.0014(6) 0.0047(6)
C16 0.0468(8) 0.0434(9) 0.0435(8) -0.0026(6) 0.0061(6) 0.0014(7)
C17 0.0507(9) 0.0430(9) 0.0532(9) -0.0001(7) 0.0041(7) -0.0023(7)
C18 0.0577(9) 0.0510(10) 0.0407(8) -0.0052(7) -0.0026(7) 0.0090(8)
C19 0.0501(9) 0.0432(9) 0.0526(9) -0.0060(7) -0.0077(7) 0.0024(7)
C20 0.0711(12) 0.0502(12) 0.0898(14) -0.0105(10) 0.0041(10) -0.0111(9)
C21 0.0418(8) 0.0628(12) 0.0652(10) -0.0106(9) -0.0047(7) -0.0073(8)

loop_
_atom_type_symbol
_atom_type_description
_atom_type_scat_dispersion_real
_atom_type_scat_dispersion_imag
_atom_type_scat_source
C C 0.0181 0.0091 'International Tables Vol C Tables 4.2.6.8 and 6.1.1.4'
H H 0.0000 0.0000 'International Tables Vol C Tables 4.2.6.8 and 6.1.1.4'
B B 0.0090 0.0039 'International Tables Vol C Tables 4.2.6.8 and 6.1.1.4'
N N 0.0311 0.0180 'International Tables Vol C Tables 4.2.6.8 and 6.1.1.4'
O O 0.0492 0.0322 'International Tables Vol C Tables 4.2.6.8 and 6.1.1.4'

loop_
_geom_angle_atom_site_label_1
_geom_angle_atom_site_label_2
_geom_angle_atom_site_label_3
_geom_angle
_geom_angle_site_symmetry_1
_geom_angle_site_symmetry_3
_geom_angle_publ_flag
O1 C1 O2 122.50(15) . . ?
O1 C1 C10 125.31(15) . . ?
O2 C1 C10 112.18(15) . . ?
C2 B1 H1 125.7 . . ?
C2 B1 B2 104.72(14) . . ?
C2 B1 B4 59.16(11) . . ?
C2 B1 B6 58.52(12) . . ?
C2 B1 C21 100.44(14) . . ?
B2 B1 H1 121.9 . . ?
B2 B1 B6 108.17(15) . . ?
B4 B1 H1 121.8 . . ?
B4 B1 B2 59.92(12) . . ?
B4 B1 B6 108.51(15) . . ?
B6 B1 H1 121.2 . . ?
C21 B1 H1 125.9 . . ?
C21 B1 B2 58.94(12) . . ?
C21 B1 B4 104.63(14) . . ?
C21 B1 B6 58.18(12) . . ?
C3 N1 B3 124.16(13) . . ?
C3 N1 C6 106.01(13) . . ?
C6 N1 B3 129.76(14) . . ?
B1 C2 H2 117.6 . . ?
B1 C2 B4 62.57(12) . . ?
B1 C2 B5 114.57(14) . . ?
B1 C2 B6 63.18(12) . . ?
B1 C2 B10 115.51(14) . . ?
B4 C2 H2 117.5 . . ?
B4 C2 B5 62.65(11) . . ?
B4 C2 B10 115.59(13) . . ?
B5 C2 H2 117.7 . . ?
B6 C2 H2 117.4 . . ?
B6 C2 B4 115.16(15) . . ?
B6 C2 B5 114.97(13) . . ?
B6 C2 B10 62.84(11) . . ?
B10 C2 H2 117.0 . . ?
B10 C2 B5 63.23(10) . . ?
B1 B2 H2A 121.5 . . ?
B1 B2 B3 108.73(15) . . ?
B1 B2 B8 107.48(15) . . ?
B3 B2 H2A 121.8 . . ?
B4 B2 B1 59.97(12) . . ?
B4 B2 H2A 122.4 . . ?
B4 B2 B3 60.61(11) . . ?
B4 B2 B8 107.79(14) . . ?
B8 B2 H2A 121.9 . . ?
B8 B2 B3 59.98(10) . . ?
C21 B2 B1 58.42(12) . . ?
C21 B2 H2A 125.2 . . ?
C21 B2 B3 104.80(13) . . ?
C21 B2 B4 104.27(15) . . ?
C21 B2 B8 58.26(10) . . ?
C1 O2 C11 116.94(15) . . ?
C12 N2 B9 124.00(14) . . ?
C12 N2 C15 106.31(13) . . ?
C15 N2 B9 129.41(12) . . ?
N1 C3 H3 124.0 . . ?
C4 C3 N1 111.95(15) . . ?
C4 C3 H3 124.0 . . ?
C19 O3 C20 118.71(14) . . ?
N1 B3 B2 119.72(14) . . ?
N1 B3 B4 122.96(13) . . ?
N1 B3 B5 125.82(13) . . ?
N1 B3 B8 120.67(14) . . ?
N1 B3 B9 123.48(13) . . ?
B2 B3 B4 58.83(11) . . ?
B2 B3 B9 107.17(12) . . ?
B4 B3 B9 107.12(13) . . ?
B5 B3 B2 106.31(13) . . ?
B5 B3 B4 59.65(11) . . ?
B5 B3 B8 106.00(12) . . ?
B5 B3 B9 59.46(9) . . ?
B8 B3 B2 59.78(10) . . ?
B8 B3 B4 106.23(12) . . ?
B8 B3 B9 59.25(10) . . ?
B1 B4 B3 108.81(14) . . ?
B1 B4 H4 121.3 . . ?
B1 B4 B5 107.82(14) . . ?
C2 B4 B1 58.27(12) . . ?
C2 B4 B2 104.19(13) . . ?
C2 B4 B3 104.75(13) . . ?
C2 B4 H4 125.1 . . ?
C2 B4 B5 58.75(10) . . ?
B2 B4 B1 60.11(12) . . ?
B2 B4 B3 60.57(11) . . ?
B2 B4 H4 122.4 . . ?
B2 B4 B5 107.65(13) . . ?
B3 B4 H4 121.9 . . ?
B5 B4 B3 59.61(10) . . ?
B5 B4 H4 121.8 . . ?
C3 C4 H4A 126.5 . . ?
C3 C4 C5 106.92(14) . . ?
C5 C4 H4A 126.5 . . ?
C6 C5 C4 106.63(13) . . ?
C10 C5 C4 134.35(15) . . ?
C10 C5 C6 119.03(14) . . ?
C2 B5 B3 105.51(13) . . ?
C2 B5 B4 58.59(10) . . ?
C2 B5 H5 125.1 . . ?
C2 B5 B9 104.77(12) . . ?
C2 B5 B10 58.37(10) . . ?
B3 B5 B4 60.74(11) . . ?
B3 B5 H5 121.0 . . ?
B3 B5 B9 61.72(10) . . ?
B3 B5 B10 109.33(13) . . ?
B4 B5 H5 120.9 . . ?
B4 B5 B9 109.76(13) . . ?
B4 B5 B10 108.18(13) . . ?
B9 B5 H5 121.5 . . ?
B9 B5 B10 59.75(10) . . ?
B10 B5 H5 121.5 . . ?
N1 C6 C5 108.49(13) . . ?
C7 C6 N1 130.18(14) . . ?
C7 C6 C5 121.33(14) . . ?
B1 B6 H6 121.1 . . ?
B1 B6 B10 108.28(14) . . ?
C2 B6 B1 58.30(12) . . ?
C2 B6 H6 125.8 . . ?
C2 B6 B7 104.93(13) . . ?
C2 B6 B10 58.97(10) . . ?
B7 B6 B1 108.67(15) . . ?
B7 B6 H6 121.6 . . ?
B7 B6 B10 60.09(11) . . ?
B10 B6 H6 121.9 . . ?
C21 B6 B1 58.57(12) . . ?
C21 B6 C2 100.56(14) . . ?
C21 B6 H6 125.7 . . ?
C21 B6 B7 59.09(12) . . ?
C21 B6 B10 104.70(14) . . ?
C6 C7 H7 120.8 . . ?
C8 C7 C6 118.31(16) . . ?
C8 C7 H7 120.8 . . ?
B6 B7 H7A 121.1 . . ?
B6 B7 B8 107.80(14) . . ?
B6 B7 B9 108.76(13) . . ?
B6 B7 B10 60.56(11) . . ?
B8 B7 H7A 121.9 . . ?
B8 B7 B9 59.92(10) . . ?
B9 B7 H7A 122.0 . . ?
B10 B7 H7A 122.4 . . ?
B10 B7 B8 107.52(13) . . ?
B10 B7 B9 59.99(10) . . ?
C21 B7 B6 58.54(12) . . ?
C21 B7 H7A 124.9 . . ?
C21 B7 B8 58.46(11) . . ?
C21 B7 B9 104.82(13) . . ?
C21 B7 B10 104.64(13) . . ?
B2 B8 B3 60.23(10) . . ?
B2 B8 H8 121.4 . . ?
B2 B8 B9 109.23(13) . . ?
B3 B8 H8 121.3 . . ?
B7 B8 B2 107.88(14) . . ?
B7 B8 B3 109.44(14) . . ?
B7 B8 H8 121.3 . . ?
B7 B8 B9 60.52(11) . . ?
B9 B8 B3 61.40(10) . . ?
B9 B8 H8 121.3 . . ?
C21 B8 B2 58.43(11) . . ?
C21 B8 B3 105.12(13) . . ?
C21 B8 B7 58.27(11) . . ?
C21 B8 H8 125.1 . . ?
C21 B8 B9 105.15(14) . . ?
C7 C8 H8A 119.1 . . ?
C7 C8 C9 121.74(16) . . ?
C9 C8 H8A 119.1 . . ?
C8 C9 H9 119.5 . . ?
C10 C9 C8 120.96(15) . . ?
C10 C9 H9 119.5 . . ?
N2 B9 B3 123.84(13) . . ?
N2 B9 B5 125.38(13) . . ?
N2 B9 B7 119.96(13) . . ?
N2 B9 B8 121.51(13) . . ?
N2 B9 B10 121.86(14) . . ?
B5 B9 B3 58.82(10) . . ?
B5 B9 B7 106.47(12) . . ?
B5 B9 B8 105.57(12) . . ?
B7 B9 B3 107.07(12) . . ?
B8 B9 B3 59.35(10) . . ?
B8 B9 B7 59.57(11) . . ?
B10 B9 B3 107.44(12) . . ?
B10 B9 B5 60.27(10) . . ?
B10 B9 B7 59.08(10) . . ?
B10 B9 B8 106.53(13) . . ?
C2 B10 B5 58.40(10) . . ?
C2 B10 B6 58.19(11) . . ?
C2 B10 B7 103.75(14) . . ?
C2 B10 B9 104.98(13) . . ?
C2 B10 H10 125.2 . . ?
B5 B10 H10 121.9 . . ?
B6 B10 B5 107.21(14) . . ?
B6 B10 B9 108.55(14) . . ?
B6 B10 H10 121.9 . . ?
B7 B10 B5 107.69(14) . . ?
B7 B10 B6 59.35(12) . . ?
B7 B10 B9 60.93(10) . . ?
B7 B10 H10 122.6 . . ?
B9 B10 B5 59.99(10) . . ?
B9 B10 H10 121.5 . . ?
C5 C10 C1 120.01(15) . . ?
C9 C10 C1 121.35(15) . . ?
C9 C10 C5 118.63(14) . . ?
O2 C11 H11A 109.5 . . ?
O2 C11 H11B 109.5 . . ?
O2 C11 H11C 109.5 . . ?
H11A C11 H11B 109.5 . . ?
H11A C11 H11C 109.5 . . ?
H11B C11 H11C 109.5 . . ?
N2 C12 H12 124.2 . . ?
C13 C12 N2 111.52(16) . . ?
C13 C12 H12 124.2 . . ?
C12 C13 H13 126.3 . . ?
C12 C13 C14 107.37(14) . . ?
C14 C13 H13 126.3 . . ?
C15 C14 C13 106.35(14) . . ?
C18 C14 C13 134.21(15) . . ?
C18 C14 C15 119.44(14) . . ?
N2 C15 C14 108.44(13) . . ?
C16 C15 N2 130.98(13) . . ?
C16 C15 C14 120.58(14) . . ?
C15 C16 H16 120.6 . . ?
C17 C16 C15 118.78(14) . . ?
C17 C16 H16 120.6 . . ?
C16 C17 H17 119.7 . . ?
C16 C17 C19 120.69(15) . . ?
C19 C17 H17 119.7 . . ?
C14 C18 H18 120.2 . . ?
C19 C18 C14 119.61(14) . . ?
C19 C18 H18 120.2 . . ?
O3 C19 C17 123.67(15) . . ?
C18 C19 O3 115.44(15) . . ?
C18 C19 C17 120.89(15) . . ?
O3 C20 H20A 109.5 . . ?
O3 C20 H20B 109.5 . . ?
O3 C20 H20C 109.5 . . ?
H20A C20 H20B 109.5 . . ?
H20A C20 H20C 109.5 . . ?
H20B C20 H20C 109.5 . . ?
B1 C21 B2 62.64(12) . . ?
B1 C21 B7 115.24(15) . . ?
B1 C21 B8 115.10(13) . . ?
B1 C21 H21 117.5 . . ?
B2 C21 H21 117.0 . . ?
B6 C21 B1 63.24(13) . . ?
B6 C21 B2 115.42(15) . . ?
B6 C21 B7 62.37(12) . . ?
B6 C21 B8 114.92(14) . . ?
B6 C21 H21 117.6 . . ?
B7 C21 B2 116.04(13) . . ?
B7 C21 B8 63.27(11) . . ?
B7 C21 H21 117.2 . . ?
B8 C21 B2 63.30(11) . . ?
B8 C21 H21 117.3 . . ?

loop_
_geom_bond_atom_site_label_1
_geom_bond_atom_site_label_2
_geom_bond_distance
_geom_bond_site_symmetry_2
_geom_bond_publ_flag
C1 O1 1.203(2) . ?
C1 O2 1.337(2) . ?
C1 C10 1.479(2) . ?
B1 H1 1.1000 . ?
B1 C2 1.688(3) . ?
B1 B2 1.764(3) . ?
B1 B4 1.762(3) . ?
B1 B6 1.771(3) . ?
B1 C21 1.692(3) . ?
N1 C3 1.383(2) . ?
N1 B3 1.493(2) . ?
N1 C6 1.3985(19) . ?
C2 H2 1.1000 . ?
C2 B4 1.704(3) . ?
C2 B5 1.707(2) . ?
C2 B6 1.693(3) . ?
C2 B10 1.707(2) . ?
B2 H2A 1.1000 . ?
B2 B3 1.793(3) . ?
B2 B4 1.761(3) . ?
B2 B8 1.784(3) . ?
B2 C21 1.702(3) . ?
O2 C11 1.441(2) . ?
N2 B9 1.479(2) . ?
N2 C12 1.388(2) . ?
N2 C15 1.3947(19) . ?
C3 H3 0.9300 . ?
C3 C4 1.353(2) . ?
O3 C19 1.375(2) . ?
O3 C20 1.406(2) . ?
B3 B4 1.793(3) . ?
B3 B5 1.773(3) . ?
B3 B8 1.788(2) . ?
B3 B9 1.825(2) . ?
B4 H4 1.1000 . ?
B4 B5 1.774(3) . ?
C4 H4A 0.9300 . ?
C4 C5 1.421(2) . ?
C5 C6 1.418(2) . ?
C5 C10 1.415(2) . ?
B5 H5 1.1000 . ?
B5 B9 1.785(2) . ?
B5 B10 1.790(2) . ?
C6 C7 1.385(2) . ?
B6 H6 1.1000 . ?
B6 B7 1.751(3) . ?
B6 B10 1.772(3) . ?
B6 C21 1.685(3) . ?
C7 H7 0.9300 . ?
C7 C8 1.376(2) . ?
B7 H7A 1.1000 . ?
B7 B8 1.780(3) . ?
B7 B9 1.797(2) . ?
B7 B10 1.764(3) . ?
B7 C21 1.695(3) . ?
B8 H8 1.1000 . ?
B8 B9 1.786(3) . ?
B8 C21 1.699(2) . ?
C8 H8A 0.9300 . ?
C8 C9 1.390(2) . ?
C9 H9 0.9300 . ?
C9 C10 1.381(2) . ?
B9 B10 1.780(3) . ?
B10 H10 1.1000 . ?
C11 H11A 0.9600 . ?
C11 H11B 0.9600 . ?
C11 H11C 0.9600 . ?
C12 H12 0.9300 . ?
C12 C13 1.348(2) . ?
C13 H13 0.9300 . ?
C13 C14 1.424(2) . ?
C14 C15 1.419(2) . ?
C14 C18 1.390(2) . ?
C15 C16 1.388(2) . ?
C16 H16 0.9300 . ?
C16 C17 1.383(2) . ?
C17 H17 0.9300 . ?
C17 C19 1.399(2) . ?
C18 H18 0.9300 . ?
C18 C19 1.371(2) . ?
C20 H20A 0.9600 . ?
C20 H20B 0.9600 . ?
C20 H20C 0.9600 . ?
C21 H21 1.1000 . ?

loop_
_geom_torsion_atom_site_label_1
_geom_torsion_atom_site_label_2
_geom_torsion_atom_site_label_3
_geom_torsion_atom_site_label_4
_geom_torsion
_geom_torsion_site_symmetry_1
_geom_torsion_site_symmetry_2
_geom_torsion_site_symmetry_3
_geom_torsion_site_symmetry_4
_geom_torsion_publ_flag
O1 C1 O2 C11 0.7(3) . . . . ?
O1 C1 C10 C5 -0.4(2) . . . . ?
O1 C1 C10 C9 -179.62(17) . . . . ?
B1 C2 B4 B2 -40.48(13) . . . . ?
B1 C2 B4 B3 -103.25(15) . . . . ?
B1 C2 B4 B5 -142.74(14) . . . . ?
B1 C2 B5 B3 -3.99(17) . . . . ?
B1 C2 B5 B4 36.22(14) . . . . ?
B1 C2 B5 B9 -68.18(17) . . . . ?
B1 C2 B5 B10 -107.44(16) . . . . ?
B1 C2 B6 B7 102.98(17) . . . . ?
B1 C2 B6 B10 143.29(15) . . . . ?
B1 C2 B6 C21 42.39(13) . . . . ?
B1 C2 B10 B5 105.98(16) . . . . ?
B1 C2 B10 B6 -36.23(15) . . . . ?
B1 C2 B10 B7 3.46(18) . . . . ?
B1 C2 B10 B9 66.57(17) . . . . ?
B1 B2 B3 N1 -149.87(15) . . . . ?
B1 B2 B3 B4 -37.11(13) . . . . ?
B1 B2 B3 B5 0.50(17) . . . . ?
B1 B2 B3 B8 99.82(15) . . . . ?
B1 B2 B3 B9 62.87(17) . . . . ?
B1 B2 B4 C2 39.56(13) . . . . ?
B1 B2 B4 B3 138.70(14) . . . . ?
B1 B2 B4 B5 100.81(15) . . . . ?
B1 B2 B8 B3 -101.94(16) . . . . ?
B1 B2 B8 B7 0.68(18) . . . . ?
B1 B2 B8 B9 -63.52(16) . . . . ?
B1 B2 B8 C21 32.82(13) . . . . ?
B1 B2 C21 B6 -36.19(15) . . . . ?
B1 B2 C21 B7 -106.36(17) . . . . ?
B1 B2 C21 B8 -142.64(15) . . . . ?
B1 B4 B5 C2 -32.74(14) . . . . ?
B1 B4 B5 B3 101.78(15) . . . . ?
B1 B4 B5 B9 62.89(17) . . . . ?
B1 B4 B5 B10 -0.66(19) . . . . ?
B1 B6 B7 B8 0.33(19) . . . . ?
B1 B6 B7 B9 63.78(18) . . . . ?
B1 B6 B7 B10 100.81(15) . . . . ?
B1 B6 B7 C21 -32.47(13) . . . . ?
B1 B6 B10 C2 32.38(14) . . . . ?
B1 B6 B10 B5 -0.73(19) . . . . ?
B1 B6 B10 B7 -101.47(17) . . . . ?
B1 B6 B10 B9 -64.09(17) . . . . ?
B1 B6 C21 B2 35.96(14) . . . . ?
B1 B6 C21 B7 143.41(14) . . . . ?
B1 B6 C21 B8 106.83(15) . . . . ?
N1 C3 C4 C5 0.3(2) . . . . ?
N1 B3 B4 B1 144.54(16) . . . . ?
N1 B3 B4 C2 -154.46(15) . . . . ?
N1 B3 B4 B2 107.35(17) . . . . ?
N1 B3 B4 B5 -115.38(17) . . . . ?
N1 B3 B5 C2 149.95(15) . . . . ?
N1 B3 B5 B4 110.79(17) . . . . ?
N1 B3 B5 B9 -111.35(17) . . . . ?
N1 B3 B5 B10 -148.69(15) . . . . ?
N1 B3 B8 B2 -108.76(17) . . . . ?
N1 B3 B8 B7 151.27(14) . . . . ?
N1 B3 B8 B9 113.17(16) . . . . ?
N1 B3 B8 C21 -147.57(15) . . . . ?
N1 B3 B9 N2 1.0(2) . . . . ?
N1 B3 B9 B5 115.12(16) . . . . ?
N1 B3 B9 B7 -145.62(15) . . . . ?
N1 B3 B9 B8 -108.55(17) . . . . ?
N1 B3 B9 B10 152.21(15) . . . . ?
N1 C6 C7 C8 179.88(16) . . . . ?
C2 B1 B2 B3 -2.74(18) . . . . ?
C2 B1 B2 B4 -40.13(13) . . . . ?
C2 B1 B2 B8 60.70(17) . . . . ?
C2 B1 B2 C21 93.47(15) . . . . ?
C2 B1 B4 B2 133.45(14) . . . . ?
C2 B1 B4 B3 96.06(15) . . . . ?
C2 B1 B4 B5 32.93(13) . . . . ?
C2 B1 B6 B7 -96.37(15) . . . . ?
C2 B1 B6 B10 -32.64(13) . . . . ?
C2 B1 B6 C21 -129.04(14) . . . . ?
C2 B1 C21 B2 -100.99(14) . . . . ?
C2 B1 C21 B6 42.34(13) . . . . ?
C2 B1 C21 B7 6.62(18) . . . . ?
C2 B1 C21 B8 -64.21(18) . . . . ?
C2 B4 B5 B3 134.52(13) . . . . ?
C2 B4 B5 B9 95.63(13) . . . . ?
C2 B4 B5 B10 32.08(12) . . . . ?
C2 B5 B9 N2 -148.46(15) . . . . ?
C2 B5 B9 B3 99.91(13) . . . . ?
C2 B5 B9 B7 -0.39(17) . . . . ?
C2 B5 B9 B8 61.84(15) . . . . ?
C2 B5 B9 B10 -38.59(12) . . . . ?
C2 B5 B10 B6 33.03(13) . . . . ?
C2 B5 B10 B7 95.55(15) . . . . ?
C2 B5 B10 B9 134.90(14) . . . . ?
C2 B6 B7 B8 -60.72(18) . . . . ?
C2 B6 B7 B9 2.7(2) . . . . ?
C2 B6 B7 B10 39.76(13) . . . . ?
C2 B6 B7 C21 -93.53(15) . . . . ?
C2 B6 B10 B5 -33.12(13) . . . . ?
C2 B6 B10 B7 -133.86(15) . . . . ?
C2 B6 B10 B9 -96.47(14) . . . . ?
C2 B6 C21 B1 -42.24(12) . . . . ?
C2 B6 C21 B2 -6.27(19) . . . . ?
C2 B6 C21 B7 101.18(14) . . . . ?
C2 B6 C21 B8 64.59(17) . . . . ?
B2 B1 C2 B4 40.51(13) . . . . ?
B2 B1 C2 B5 4.26(18) . . . . ?
B2 B1 C2 B6 -102.54(16) . . . . ?
B2 B1 C2 B10 -66.44(17) . . . . ?
B2 B1 B4 C2 -133.45(14) . . . . ?
B2 B1 B4 B3 -37.39(14) . . . . ?
B2 B1 B4 B5 -100.52(15) . . . . ?
B2 B1 B6 C2 96.46(15) . . . . ?
B2 B1 B6 B7 0.09(19) . . . . ?
B2 B1 B6 B10 63.82(19) . . . . ?
B2 B1 B6 C21 -32.58(13) . . . . ?
B2 B1 C21 B6 143.33(15) . . . . ?
B2 B1 C21 B7 107.61(15) . . . . ?
B2 B1 C21 B8 36.78(15) . . . . ?
B2 B3 B4 B1 37.19(14) . . . . ?
B2 B3 B4 C2 98.19(14) . . . . ?
B2 B3 B4 B5 137.26(13) . . . . ?
B2 B3 B5 C2 1.93(15) . . . . ?
B2 B3 B5 B4 -37.23(12) . . . . ?
B2 B3 B5 B9 100.63(12) . . . . ?
B2 B3 B5 B10 63.29(15) . . . . ?
B2 B3 B8 B7 -99.97(15) . . . . ?
B2 B3 B8 B9 -138.07(14) . . . . ?
B2 B3 B8 C21 -38.81(13) . . . . ?
B2 B3 B9 N2 146.70(15) . . . . ?
B2 B3 B9 B5 -99.15(14) . . . . ?
B2 B3 B9 B7 0.11(17) . . . . ?
B2 B3 B9 B8 37.18(13) . . . . ?
B2 B3 B9 B10 -62.06(16) . . . . ?
B2 B4 B5 C2 -96.19(14) . . . . ?
B2 B4 B5 B3 38.33(12) . . . . ?
B2 B4 B5 B9 -0.56(17) . . . . ?
B2 B4 B5 B10 -64.11(17) . . . . ?
B2 B8 B9 N2 -151.23(14) . . . . ?
B2 B8 B9 B3 -37.90(12) . . . . ?
B2 B8 B9 B5 -0.08(16) . . . . ?
B2 B8 B9 B7 100.15(14) . . . . ?
B2 B8 B9 B10 62.90(15) . . . . ?
B2 B8 C21 B1 -36.53(16) . . . . ?
B2 B8 C21 B6 -107.22(16) . . . . ?
B2 B8 C21 B7 -143.47(15) . . . . ?
O2 C1 C10 C5 179.29(14) . . . . ?
O2 C1 C10 C9 0.1(2) . . . . ?
N2 B9 B10 C2 154.12(13) . . . . ?
N2 B9 B10 B5 115.48(15) . . . . ?
N2 B9 B10 B6 -144.94(14) . . . . ?
N2 B9 B10 B7 -108.25(16) . . . . ?
N2 C12 C13 C14 0.1(2) . . . . ?
N2 C15 C16 C17 -179.02(14) . . . . ?
C3 N1 B3 B2 -19.2(2) . . . . ?
C3 N1 B3 B4 -89.4(2) . . . . ?
C3 N1 B3 B5 -163.42(15) . . . . ?
C3 N1 B3 B8 51.2(2) . . . . ?
C3 N1 B3 B9 122.48(17) . . . . ?
C3 N1 C6 C5 0.92(17) . . . . ?
C3 N1 C6 C7 -178.41(17) . . . . ?
C3 C4 C5 C6 0.27(18) . . . . ?
C3 C4 C5 C10 -179.94(16) . . . . ?
B3 N1 C3 C4 176.37(15) . . . . ?
B3 N1 C6 C5 -176.01(14) . . . . ?
B3 N1 C6 C7 4.7(3) . . . . ?
B3 B2 B4 B1 -138.70(14) . . . . ?
B3 B2 B4 C2 -99.14(13) . . . . ?
B3 B2 B4 B5 -37.90(12) . . . . ?
B3 B2 B8 B7 102.62(14) . . . . ?
B3 B2 B8 B9 38.42(12) . . . . ?
B3 B2 B8 C21 134.76(15) . . . . ?
B3 B2 C21 B1 103.15(16) . . . . ?
B3 B2 C21 B6 66.96(19) . . . . ?
B3 B2 C21 B7 -3.2(2) . . . . ?
B3 B2 C21 B8 -39.49(13) . . . . ?
B3 B4 B5 C2 -134.52(13) . . . . ?
B3 B4 B5 B9 -38.89(11) . . . . ?
B3 B4 B5 B10 -102.44(13) . . . . ?
B3 B5 B9 N2 111.63(17) . . . . ?
B3 B5 B9 B7 -100.30(13) . . . . ?
B3 B5 B9 B8 -38.07(11) . . . . ?
B3 B5 B9 B10 -138.50(13) . . . . ?
B3 B5 B10 C2 -96.70(14) . . . . ?
B3 B5 B10 B6 -63.67(16) . . . . ?
B3 B5 B10 B7 -1.15(17) . . . . ?
B3 B5 B10 B9 38.20(12) . . . . ?
B3 B8 B9 N2 -113.33(16) . . . . ?
B3 B8 B9 B5 37.83(11) . . . . ?
B3 B8 B9 B7 138.06(13) . . . . ?
B3 B8 B9 B10 100.80(13) . . . . ?
B3 B8 C21 B1 3.2(2) . . . . ?
B3 B8 C21 B2 39.68(13) . . . . ?
B3 B8 C21 B6 -67.54(17) . . . . ?
B3 B8 C21 B7 -103.79(14) . . . . ?
B3 B9 B10 C2 2.19(16) . . . . ?
B3 B9 B10 B5 -36.46(11) . . . . ?
B3 B9 B10 B6 63.12(15) . . . . ?
B3 B9 B10 B7 99.82(13) . . . . ?
B4 B1 C2 B5 -36.25(13) . . . . ?
B4 B1 C2 B6 -143.05(15) . . . . ?
B4 B1 C2 B10 -106.95(15) . . . . ?
B4 B1 B2 B3 37.38(13) . . . . ?
B4 B1 B2 B8 100.83(15) . . . . ?
B4 B1 B2 C21 133.59(15) . . . . ?
B4 B1 B6 C2 32.98(14) . . . . ?
B4 B1 B6 B7 -63.39(19) . . . . ?
B4 B1 B6 B10 0.3(2) . . . . ?
B4 B1 B6 C21 -96.06(16) . . . . ?
B4 B1 C21 B2 -40.37(14) . . . . ?
B4 B1 C21 B6 102.96(16) . . . . ?
B4 B1 C21 B7 67.24(19) . . . . ?
B4 B1 C21 B8 -3.6(2) . . . . ?
B4 C2 B5 B3 -40.21(12) . . . . ?
B4 C2 B5 B9 -104.40(14) . . . . ?
B4 C2 B5 B10 -143.65(14) . . . . ?
B4 C2 B6 B1 -36.12(14) . . . . ?
B4 C2 B6 B7 66.86(18) . . . . ?
B4 C2 B6 B10 107.17(15) . . . . ?
B4 C2 B6 C21 6.27(18) . . . . ?
B4 C2 B10 B5 35.71(14) . . . . ?
B4 C2 B10 B6 -106.50(16) . . . . ?
B4 C2 B10 B7 -66.81(16) . . . . ?
B4 C2 B10 B9 -3.70(18) . . . . ?
B4 B2 B3 N1 -112.76(16) . . . . ?
B4 B2 B3 B5 37.60(12) . . . . ?
B4 B2 B3 B8 136.92(15) . . . . ?
B4 B2 B3 B9 99.97(14) . . . . ?
B4 B2 B8 B3 -38.68(13) . . . . ?
B4 B2 B8 B7 63.94(16) . . . . ?
B4 B2 B8 B9 -0.26(18) . . . . ?
B4 B2 B8 C21 96.08(16) . . . . ?
B4 B2 C21 B1 40.32(13) . . . . ?
B4 B2 C21 B6 4.13(19) . . . . ?
B4 B2 C21 B7 -66.04(18) . . . . ?
B4 B2 C21 B8 -102.32(14) . . . . ?
B4 B3 B5 C2 39.16(11) . . . . ?
B4 B3 B5 B9 137.86(12) . . . . ?
B4 B3 B5 B10 100.51(13) . . . . ?
B4 B3 B8 B2 37.49(14) . . . . ?
B4 B3 B8 B7 -62.48(16) . . . . ?
B4 B3 B8 B9 -100.58(14) . . . . ?
B4 B3 B8 C21 -1.32(17) . . . . ?
B4 B3 B9 N2 -151.44(14) . . . . ?
B4 B3 B9 B5 -37.29(12) . . . . ?
B4 B3 B9 B7 61.97(15) . . . . ?
B4 B3 B9 B8 99.04(13) . . . . ?
B4 B3 B9 B10 -0.20(16) . . . . ?
B4 B5 B9 N2 150.09(15) . . . . ?
B4 B5 B9 B3 38.46(12) . . . . ?
B4 B5 B9 B7 -61.84(16) . . . . ?
B4 B5 B9 B8 0.39(16) . . . . ?
B4 B5 B9 B10 -100.04(14) . . . . ?
B4 B5 B10 C2 -32.17(13) . . . . ?
B4 B5 B10 B6 0.86(18) . . . . ?
B4 B5 B10 B7 63.38(16) . . . . ?
B4 B5 B10 B9 102.73(14) . . . . ?
C4 C5 C6 N1 -0.75(16) . . . . ?
C4 C5 C6 C7 178.65(15) . . . . ?
C4 C5 C10 C1 1.9(3) . . . . ?
C4 C5 C10 C9 -178.84(17) . . . . ?
C5 C6 C7 C8 0.6(2) . . . . ?
B5 C2 B4 B1 142.74(14) . . . . ?
B5 C2 B4 B2 102.26(14) . . . . ?
B5 C2 B4 B3 39.49(12) . . . . ?
B5 C2 B6 B1 -106.17(17) . . . . ?
B5 C2 B6 B7 -3.2(2) . . . . ?
B5 C2 B6 B10 37.12(14) . . . . ?
B5 C2 B6 C21 -63.78(18) . . . . ?
B5 C2 B10 B6 -142.21(15) . . . . ?
B5 C2 B10 B7 -102.52(14) . . . . ?
B5 C2 B10 B9 -39.41(12) . . . . ?
B5 B3 B4 B1 -100.07(16) . . . . ?
B5 B3 B4 C2 -39.07(12) . . . . ?
B5 B3 B4 B2 -137.26(13) . . . . ?
B5 B3 B8 B2 99.85(14) . . . . ?
B5 B3 B8 B7 -0.12(17) . . . . ?
B5 B3 B8 B9 -38.22(11) . . . . ?
B5 B3 B8 C21 61.04(16) . . . . ?
B5 B3 B9 N2 -114.15(16) . . . . ?
B5 B3 B9 B7 99.26(13) . . . . ?
B5 B3 B9 B8 136.33(13) . . . . ?
B5 B3 B9 B10 37.09(12) . . . . ?
B5 B9 B10 C2 38.65(12) . . . . ?
B5 B9 B10 B6 99.58(14) . . . . ?
B5 B9 B10 B7 136.28(14) . . . . ?
C6 N1 C3 C4 -0.77(19) . . . . ?
C6 N1 B3 B2 157.18(15) . . . . ?
C6 N1 B3 B4 87.1(2) . . . . ?
C6 N1 B3 B5 13.0(2) . . . . ?
C6 N1 B3 B8 -132.41(16) . . . . ?
C6 N1 B3 B9 -61.1(2) . . . . ?
C6 C5 C10 C1 -178.30(13) . . . . ?
C6 C5 C10 C9 0.9(2) . . . . ?
C6 C7 C8 C9 0.2(3) . . . . ?
B6 B1 C2 B4 143.05(15) . . . . ?
B6 B1 C2 B5 106.80(15) . . . . ?
B6 B1 C2 B10 36.10(14) . . . . ?
B6 B1 B2 B3 -63.93(17) . . . . ?
B6 B1 B2 B4 -101.31(16) . . . . ?
B6 B1 B2 B8 -0.48(19) . . . . ?
B6 B1 B2 C21 32.28(13) . . . . ?
B6 B1 B4 C2 -32.73(14) . . . . ?
B6 B1 B4 B2 100.72(17) . . . . ?
B6 B1 B4 B3 63.3(2) . . . . ?
B6 B1 B4 B5 0.2(2) . . . . ?
B6 B1 C21 B2 -143.33(15) . . . . ?
B6 B1 C21 B7 -35.72(14) . . . . ?
B6 B1 C21 B8 -106.55(16) . . . . ?
B6 C2 B4 B1 36.35(14) . . . . ?
B6 C2 B4 B2 -4.13(18) . . . . ?
B6 C2 B4 B3 -66.90(17) . . . . ?
B6 C2 B4 B5 -106.39(15) . . . . ?
B6 C2 B5 B3 66.48(17) . . . . ?
B6 C2 B5 B4 106.68(17) . . . . ?
B6 C2 B5 B9 2.28(19) . . . . ?
B6 C2 B5 B10 -36.97(15) . . . . ?
B6 C2 B10 B5 142.21(15) . . . . ?
B6 C2 B10 B7 39.69(13) . . . . ?
B6 C2 B10 B9 102.80(15) . . . . ?
B6 B7 B8 B2 -0.63(18) . . . . ?
B6 B7 B8 B3 63.31(17) . . . . ?
B6 B7 B8 B9 101.79(14) . . . . ?
B6 B7 B8 C21 -32.83(13) . . . . ?
B6 B7 B9 N2 148.68(15) . . . . ?
B6 B7 B9 B3 -63.18(17) . . . . ?
B6 B7 B9 B5 -1.47(19) . . . . ?
B6 B7 B9 B8 -100.16(16) . . . . ?
B6 B7 B9 B10 37.28(14) . . . . ?
B6 B7 B10 C2 -39.11(12) . . . . ?
B6 B7 B10 B5 -99.90(14) . . . . ?
B6 B7 B10 B9 -138.81(14) . . . . ?
B6 B7 C21 B1 36.04(14) . . . . ?
B6 B7 C21 B2 106.46(17) . . . . ?
B6 B7 C21 B8 142.76(14) . . . . ?
C7 C8 C9 C10 -0.4(3) . . . . ?
B7 B6 B10 C2 133.86(15) . . . . ?
B7 B6 B10 B5 100.74(14) . . . . ?
B7 B6 B10 B9 37.38(12) . . . . ?
B7 B6 C21 B1 -143.41(14) . . . . ?
B7 B6 C21 B2 -107.45(15) . . . . ?
B7 B6 C21 B8 -36.58(13) . . . . ?
B7 B8 B9 N2 108.62(16) . . . . ?
B7 B8 B9 B3 -138.06(13) . . . . ?
B7 B8 B9 B5 -100.23(13) . . . . ?
B7 B8 B9 B10 -37.26(12) . . . . ?
B7 B8 C21 B1 106.94(17) . . . . ?
B7 B8 C21 B2 143.47(15) . . . . ?
B7 B8 C21 B6 36.24(14) . . . . ?
B7 B9 B10 C2 -97.63(14) . . . . ?
B7 B9 B10 B5 -136.28(14) . . . . ?
B7 B9 B10 B6 -36.69(13) . . . . ?
B8 B2 B3 N1 110.32(17) . . . . ?
B8 B2 B3 B4 -136.92(15) . . . . ?
B8 B2 B3 B5 -99.32(13) . . . . ?
B8 B2 B3 B9 -36.95(13) . . . . ?
B8 B2 B4 B1 -100.31(15) . . . . ?
B8 B2 B4 C2 -60.75(16) . . . . ?
B8 B2 B4 B3 38.40(12) . . . . ?
B8 B2 B4 B5 0.50(18) . . . . ?
B8 B2 C21 B1 142.64(15) . . . . ?
B8 B2 C21 B6 106.45(16) . . . . ?
B8 B2 C21 B7 36.28(15) . . . . ?
B8 B3 B4 B1 -0.74(19) . . . . ?
B8 B3 B4 C2 60.26(16) . . . . ?
B8 B3 B4 B2 -37.93(13) . . . . ?
B8 B3 B4 B5 99.33(13) . . . . ?
B8 B3 B5 C2 -60.57(14) . . . . ?
B8 B3 B5 B4 -99.74(13) . . . . ?
B8 B3 B5 B9 38.12(11) . . . . ?
B8 B3 B5 B10 0.78(16) . . . . ?
B8 B3 B9 N2 109.52(17) . . . . ?
B8 B3 B9 B5 -136.33(13) . . . . ?
B8 B3 B9 B7 -37.07(12) . . . . ?
B8 B3 B9 B10 -99.24(14) . . . . ?
B8 B7 B9 N2 -111.16(16) . . . . ?
B8 B7 B9 B3 36.97(12) . . . . ?
B8 B7 B9 B5 98.69(14) . . . . ?
B8 B7 B9 B10 137.43(14) . . . . ?
B8 B7 B10 C2 61.84(15) . . . . ?
B8 B7 B10 B5 1.05(17) . . . . ?
B8 B7 B10 B6 100.95(15) . . . . ?
B8 B7 B10 B9 -37.87(12) . . . . ?
B8 B7 C21 B1 -106.71(15) . . . . ?
B8 B7 C21 B2 -36.29(15) . . . . ?
B8 B7 C21 B6 -142.76(14) . . . . ?
B8 B9 B10 C2 -60.15(15) . . . . ?
B8 B9 B10 B5 -98.80(13) . . . . ?
B8 B9 B10 B6 0.78(16) . . . . ?
B8 B9 B10 B7 37.48(12) . . . . ?
C8 C9 C10 C1 179.04(16) . . . . ?
C8 C9 C10 C5 -0.2(3) . . . . ?
B9 N2 C12 C13 -175.00(16) . . . . ?
B9 N2 C15 C14 174.83(14) . . . . ?
B9 N2 C15 C16 -4.7(3) . . . . ?
B9 B3 B4 B1 -62.87(17) . . . . ?
B9 B3 B4 C2 -1.87(16) . . . . ?
B9 B3 B4 B2 -100.06(13) . . . . ?
B9 B3 B4 B5 37.20(11) . . . . ?
B9 B3 B5 C2 -98.70(12) . . . . ?
B9 B3 B5 B4 -137.86(12) . . . . ?
B9 B3 B5 B10 -37.34(11) . . . . ?
B9 B3 B8 B2 138.07(14) . . . . ?
B9 B3 B8 B7 38.10(12) . . . . ?
B9 B3 B8 C21 99.26(14) . . . . ?
B9 B5 B10 C2 -134.90(14) . . . . ?
B9 B5 B10 B6 -101.87(15) . . . . ?
B9 B5 B10 B7 -39.35(12) . . . . ?
B9 B7 B8 B2 -102.42(14) . . . . ?
B9 B7 B8 B3 -38.48(12) . . . . ?
B9 B7 B8 C21 -134.63(13) . . . . ?
B9 B7 B10 C2 99.70(13) . . . . ?
B9 B7 B10 B5 38.92(12) . . . . ?
B9 B7 B10 B6 138.81(14) . . . . ?
B9 B7 C21 B1 -67.14(17) . . . . ?
B9 B7 C21 B2 3.3(2) . . . . ?
B9 B7 C21 B6 -103.18(14) . . . . ?
B9 B7 C21 B8 39.57(12) . . . . ?
B9 B8 C21 B1 67.01(18) . . . . ?
B9 B8 C21 B2 103.54(14) . . . . ?
B9 B8 C21 B6 -3.68(18) . . . . ?
B9 B8 C21 B7 -39.93(12) . . . . ?
B10 C2 B4 B1 106.82(16) . . . . ?
B10 C2 B4 B2 66.34(17) . . . . ?
B10 C2 B4 B3 3.57(18) . . . . ?
B10 C2 B4 B5 -35.92(14) . . . . ?
B10 C2 B5 B3 103.45(13) . . . . ?
B10 C2 B5 B4 143.65(14) . . . . ?
B10 C2 B5 B9 39.25(12) . . . . ?
B10 C2 B6 B1 -143.29(15) . . . . ?
B10 C2 B6 B7 -40.31(14) . . . . ?
B10 C2 B6 C21 -100.90(14) . . . . ?
B10 B5 B9 N2 -109.87(18) . . . . ?
B10 B5 B9 B3 138.50(13) . . . . ?
B10 B5 B9 B7 38.20(13) . . . . ?
B10 B5 B9 B8 100.43(13) . . . . ?
B10 B6 B7 B8 -100.48(14) . . . . ?
B10 B6 B7 B9 -37.03(13) . . . . ?
B10 B6 B7 C21 -133.28(14) . . . . ?
B10 B6 C21 B1 -102.69(14) . . . . ?
B10 B6 C21 B2 -66.73(18) . . . . ?
B10 B6 C21 B7 40.73(12) . . . . ?
B10 B6 C21 B8 4.14(18) . . . . ?
B10 B7 B8 B2 -64.52(16) . . . . ?
B10 B7 B8 B3 -0.59(17) . . . . ?
B10 B7 B8 B9 37.90(12) . . . . ?
B10 B7 B8 C21 -96.73(14) . . . . ?
B10 B7 B9 N2 111.40(17) . . . . ?
B10 B7 B9 B3 -100.46(13) . . . . ?
B10 B7 B9 B5 -38.74(13) . . . . ?
B10 B7 B9 B8 -137.43(14) . . . . ?
B10 B7 C21 B1 -4.90(18) . . . . ?
B10 B7 C21 B2 65.52(19) . . . . ?
B10 B7 C21 B6 -40.94(12) . . . . ?
B10 B7 C21 B8 101.82(13) . . . . ?
C10 C1 O2 C11 -179.02(16) . . . . ?
C10 C5 C6 N1 179.43(13) . . . . ?
C10 C5 C6 C7 -1.2(2) . . . . ?
C12 N2 B9 B3 -86.3(2) . . . . ?
C12 N2 B9 B5 -159.57(16) . . . . ?
C12 N2 B9 B7 56.3(2) . . . . ?
C12 N2 B9 B8 -14.3(2) . . . . ?
C12 N2 B9 B10 126.39(17) . . . . ?
C12 N2 C15 C14 0.74(17) . . . . ?
C12 N2 C15 C16 -178.75(16) . . . . ?
C12 C13 C14 C15 0.4(2) . . . . ?
C12 C13 C14 C18 179.94(18) . . . . ?
C13 C14 C15 N2 -0.71(17) . . . . ?
C13 C14 C15 C16 178.84(14) . . . . ?
C13 C14 C18 C19 179.98(18) . . . . ?
C14 C15 C16 C17 1.5(2) . . . . ?
C14 C18 C19 O3 -178.33(14) . . . . ?
C14 C18 C19 C17 1.0(2) . . . . ?
C15 N2 B9 B3 100.52(19) . . . . ?
C15 N2 B9 B5 27.3(2) . . . . ?
C15 N2 B9 B7 -116.89(17) . . . . ?
C15 N2 B9 B8 172.53(14) . . . . ?
C15 N2 B9 B10 -46.8(2) . . . . ?
C15 N2 C12 C13 -0.5(2) . . . . ?
C15 C14 C18 C19 -0.5(2) . . . . ?
C15 C16 C17 C19 -1.0(2) . . . . ?
C16 C17 C19 O3 179.06(15) . . . . ?
C16 C17 C19 C18 -0.2(2) . . . . ?
C18 C14 C15 N2 179.67(13) . . . . ?
C18 C14 C15 C16 -0.8(2) . . . . ?
C20 O3 C19 C17 16.4(3) . . . . ?
C20 O3 C19 C18 -164.28(16) . . . . ?
C21 B1 C2 B4 100.90(14) . . . . ?
C21 B1 C2 B5 64.65(16) . . . . ?
C21 B1 C2 B6 -42.15(13) . . . . ?
C21 B1 C2 B10 -6.05(18) . . . . ?
C21 B1 B2 B3 -96.21(14) . . . . ?
C21 B1 B2 B4 -133.59(15) . . . . ?
C21 B1 B2 B8 -32.76(13) . . . . ?
C21 B1 B4 C2 -93.57(15) . . . . ?
C21 B1 B4 B2 39.88(14) . . . . ?
C21 B1 B4 B3 2.5(2) . . . . ?
C21 B1 B4 B5 -60.64(19) . . . . ?
C21 B1 B6 C2 129.04(14) . . . . ?
C21 B1 B6 B7 32.67(13) . . . . ?
C21 B1 B6 B10 96.40(15) . . . . ?
C21 B2 B3 N1 148.97(15) . . . . ?
C21 B2 B3 B4 -98.27(16) . . . . ?
C21 B2 B3 B5 -60.66(16) . . . . ?
C21 B2 B3 B8 38.66(13) . . . . ?
C21 B2 B3 B9 1.71(18) . . . . ?
C21 B2 B4 B1 -39.54(13) . . . . ?
C21 B2 B4 C2 0.02(16) . . . . ?
C21 B2 B4 B3 99.16(14) . . . . ?
C21 B2 B4 B5 61.26(16) . . . . ?
C21 B2 B8 B3 -134.76(15) . . . . ?
C21 B2 B8 B7 -32.14(13) . . . . ?
C21 B2 B8 B9 -96.34(15) . . . . ?
C21 B6 B7 B8 32.80(12) . . . . ?
C21 B6 B7 B9 96.25(15) . . . . ?
C21 B6 B7 B10 133.28(14) . . . . ?
C21 B6 B10 C2 93.63(14) . . . . ?
C21 B6 B10 B5 60.52(16) . . . . ?
C21 B6 B10 B7 -40.22(13) . . . . ?
C21 B6 B10 B9 -2.84(17) . . . . ?
C21 B7 B8 B2 32.20(12) . . . . ?
C21 B7 B8 B3 96.14(14) . . . . ?
C21 B7 B8 B9 134.63(13) . . . . ?
C21 B7 B9 N2 -150.03(15) . . . . ?
C21 B7 B9 B3 -1.89(17) . . . . ?
C21 B7 B9 B5 59.82(16) . . . . ?
C21 B7 B9 B8 -38.86(12) . . . . ?
C21 B7 B9 B10 98.57(14) . . . . ?
C21 B7 B10 C2 0.81(16) . . . . ?
C21 B7 B10 B5 -59.97(15) . . . . ?
C21 B7 B10 B6 39.93(13) . . . . ?
C21 B7 B10 B9 -98.89(13) . . . . ?
C21 B8 B9 N2 147.45(14) . . . . ?
C21 B8 B9 B3 -99.22(14) . . . . ?
C21 B8 B9 B5 -61.39(14) . . . . ?
C21 B8 B9 B7 38.84(12) . . . . ?
C21 B8 B9 B10 1.58(15) . . . . ?
